data_2007307
loop_
_publ_author_name
'Chinnakali, Kandasamy'
'Fun, Hoong-Kun'
'Sriraghavan, Kamaraj'
'Ramakrishnan, Vayalakkavoor T.'

_publ_section_title
;
 2-(1-Naphthoyl)-5,8-dihydronaphthalen-1-ol
;
_journal_issue 6
_journal_name_full 'Acta Crystallographica Section C'
_journal_page_first 783
_journal_page_last 785
_journal_paper_doi 10.1107/S010827019800050X
_journal_volume 54
_journal_year 1998
_chemical_formula_moiety 'C21 H16 O2'
_chemical_formula_sum 'C21 H16 O2'
_chemical_formula_weight 300.34
_chemical_melting_point 405(2)
_chemical_name_systematic
;
2-(1-Naphthoyl)-5,8-dihydronaphthalene-1-ol
;
_space_group_IT_number 14
_symmetry_cell_setting monoclinic
_symmetry_space_group_name_Hall '-P 2ybc'
_symmetry_space_group_name_H-M 'P 1 21/c 1'
_audit_creation_method SHELXL
_cell_angle_alpha 90.00
_cell_angle_beta 90.308(12)
_cell_angle_gamma 90.00
_cell_formula_units_Z 4
_cell_length_a 13.409(3)
_cell_length_b 12.6654(9)
_cell_length_c 8.9671(11)
_cell_measurement_reflns_used 39
_cell_measurement_temperature 293(2)
_cell_measurement_theta_max 12.32
_cell_measurement_theta_min 5.45
_cell_volume 1522.9(4)
_computing_cell_refinement XSCANS
_computing_data_collection 'XSCANS (Siemens, 1994)'
_computing_data_reduction XSCANS
_computing_molecular_graphics SHELXTL/PC
_computing_publication_material 'SHELXL93 and PARST (Nardelli, 1995)'
_computing_structure_refinement 'SHELXL93 (Sheldrick, 1993)'
_computing_structure_solution 'SHELXTL/PC (Sheldrick, 1990)'
_diffrn_ambient_temperature 293(2)
_diffrn_measurement_device 'Siemens P4'
_diffrn_measurement_method \q/2\q
_diffrn_radiation_monochromator graphite
_diffrn_radiation_source 'fine-focus sealed tube'
_diffrn_radiation_type MoK\a
_diffrn_radiation_wavelength 0.71073
_diffrn_reflns_av_R_equivalents 0.041
_diffrn_reflns_av_sigmaI/netI 0.121
_diffrn_reflns_limit_h_max 17
_diffrn_reflns_limit_h_min -17
_diffrn_reflns_limit_k_max 1
_diffrn_reflns_limit_k_min -16
_diffrn_reflns_limit_l_max 11
_diffrn_reflns_limit_l_min -1
_diffrn_reflns_number 4503
_diffrn_reflns_theta_max 27.50
_diffrn_reflns_theta_min 2.21
_diffrn_standards_decay_% <3
_diffrn_standards_interval_count 97
_diffrn_standards_number 3
_exptl_absorpt_coefficient_mu 0.083
_exptl_absorpt_correction_type none
_exptl_crystal_colour yellow
_exptl_crystal_density_diffrn 1.310
_exptl_crystal_density_method 'not measured'
_exptl_crystal_description needle
_exptl_crystal_F_000 632
_exptl_crystal_size_max 0.66
_exptl_crystal_size_mid 0.36
_exptl_crystal_size_min 0.10
_refine_diff_density_max 0.13
_refine_diff_density_min -0.11
_refine_ls_extinction_coef 0.0049(5)
_refine_ls_extinction_method SHELXL93
_refine_ls_goodness_of_fit_all 0.727
_refine_ls_goodness_of_fit_obs 1.059
_refine_ls_hydrogen_treatment refall
_refine_ls_matrix_type full
_refine_ls_number_parameters 273
_refine_ls_number_reflns 3490
_refine_ls_number_restraints 0
_refine_ls_restrained_S_all 0.727
_refine_ls_restrained_S_obs 1.059
_refine_ls_R_factor_all 0.151
_refine_ls_R_factor_obs .037
_refine_ls_shift/esd_max 0.000
_refine_ls_shift/esd_mean 0.000
_refine_ls_structure_factor_coef Fsqd
_refine_ls_weighting_details 'w = 1/[\s^2^(Fo^2^)+(0.0132P)^2^] where P = (Fo^2^+2Fc^2^)/3'
_refine_ls_weighting_scheme calc
_refine_ls_wR_factor_all 0.079
_refine_ls_wR_factor_obs .061
_reflns_number_observed 1173
_reflns_number_total 3490
_reflns_observed_criterion I>2\s(I)
_cod_data_source_file bm1218.cif
_cod_data_source_block ksr183a
_cod_depositor_comments
;
The following automatic conversions were performed:

'_chemical_melting_point' value '130-134\%C' was changed to '405(2)'
- it was converted from degrees Celsius(C) to Kelvins(K), the average
value was taken and precision was estimated.

Automatic conversion script
Id: cif_fix_values 1646 2011-03-28 12:23:43Z adriana 

The following automatic conversions were performed:

'_chemical_melting_point' value '130-134\%C' was changed to '405(2)'
- it was converted from degrees Celsius(C) to Kelvins(K), the average
value was taken and precision was estimated.

Automatic conversion script
Id: cif_fix_values 1715 2011-07-08 13:25:40Z adriana 

The following automatic conversions were performed:

'_refine_ls_weighting_scheme' value 'calc w =
1/[\s^2^(Fo^2^)+(0.0132P)^2^] where P = (Fo^2^+2Fc^2^)/3' was changed
to 'calc'. New tag '_refine_ls_weighting_details' was created. The
value of the new tag was set to 'w = 1/[\s^2^(Fo^2^)+(0.0132P)^2^]
where P = (Fo^2^+2Fc^2^)/3'.

Automatic conversion script
Id: cif_fix_values 3143 2015-03-26 13:38:13Z robertas 
;
_cod_original_sg_symbol_H-M 'P 21/c'
_cod_database_code 2007307

loop_
_symmetry_equiv_pos_as_xyz
'x, y, z'
'-x, y+1/2, -z+1/2'
'-x, -y, -z'
'x, -y+1/2, z+1/2'

loop_
_atom_site_aniso_label
_atom_site_aniso_U_11
_atom_site_aniso_U_22
_atom_site_aniso_U_33
_atom_site_aniso_U_12
_atom_site_aniso_U_13
_atom_site_aniso_U_23
O1 .0544(9) .0510(10) .1086(13) .0052(8) -.0190(9) -.0190(10)
O2 .0577(9) .0409(9) .0925(12) .0047(8) -.0085(9) -.0119(9)
C1 .0477(12) .0517(14) .0566(15) .0059(12) -.0091(11) -.0068(13)
C2 .0576(15) .066(2) .067(2) .0004(14) -.0022(14) -.0029(15)
C3 .080(2) .060(2) .067(2) -.003(2) -.0070(15) .0111(15)
C4 .070(2) .056(2) .070(2) .0046(14) -.0220(14) .0046(15)
C5 .056(2) .062(2) .078(2) .0145(14) -.0187(14) -.007(2)
C6 .0464(15) .082(2) .088(2) .0102(14) -.0070(15) -.013(2)
C7 .060(2) .065(2) .079(2) .0021(14) .0011(14) .000(2)
C8 .0495(13) .0528(14) .063(2) .0079(12) -.0077(12) .0040(13)
C9 .0461(11) .0460(12) .0518(14) .0055(11) -.0149(10) -.0076(12)
C10 .0517(13) .0525(15) .0559(15) .0037(11) -.0124(11) -.0098(12)
C11 .0439(13) .0517(15) .059(2) .0044(11) .0015(11) -.0073(13)
C12 .0430(11) .0405(13) .0565(14) .0021(11) .0026(11) -.0046(12)
C13 .0395(11) .0426(13) .0541(14) .0051(11) -.0004(10) -.0048(12)
C14 .0440(12) .0454(14) .072(2) .0133(12) -.0085(12) -.0060(14)
C15 .0579(14) .0424(14) .079(2) .0019(12) -.0122(13) -.0094(14)
C16 .061(2) .077(2) .081(2) -.003(2) -.020(2) -.002(2)
C17 .051(2) .082(2) .104(2) -.004(2) -.026(2) .013(2)
C18 .052(2) .075(2) .114(2) .012(2) -.0217(15) .019(2)
C19 .060(2) .060(2) .094(2) .0130(14) -.018(2) .007(2)
C20 .0442(12) .0469(13) .0511(14) .0043(12) -.0008(10) .0029(13)
C21 .0426(11) .0565(14) .0517(14) .0001(12) -.0049(10) -.0008(13)

loop_
_atom_site_label
_atom_site_fract_x
_atom_site_fract_y
_atom_site_fract_z
_atom_site_U_iso_or_equiv
_atom_site_thermal_displace_type
_atom_site_calc_flag
_atom_site_refinement_flags
_atom_site_occupancy
_atom_site_disorder_group
_atom_site_type_symbol
O1 .80078(9) .33652(12) .1550(2) .0714(5) Uani d . 1 . O
O2 .63594(11) .39938(11) .0403(2) .0637(5) Uani d . 1 . O
C1 .84772(14) .1567(2) .1747(2) .0520(6) Uani d . 1 . C
C2 .8130(2) .0818(2) .2722(3) .0635(7) Uani d . 1 . C
C3 .8765(2) .0030(2) .3306(3) .0692(7) Uani d . 1 . C
C4 .9739(2) -.0012(2) .2865(3) .0654(7) Uani d . 1 . C
C5 1.1123(2) .0676(2) .1359(3) .0655(7) Uani d . 1 . C
C6 1.1479(2) .1378(2) .0361(3) .0721(8) Uani d . 1 . C
C7 1.0861(2) .2175(2) -.0217(3) .0679(7) Uani d . 1 . C
C8 .98858(15) .2262(2) .0219(3) .0551(6) Uani d . 1 . C
C9 .94873(14) .1541(2) .1270(2) .0480(5) Uani d . 1 . C
C10 1.01140(14) .0732(2) .1840(2) .0534(6) Uani d . 1 . C
C11 .77917(14) .2440(2) .1247(2) .0516(6) Uani d . 1 . C
C12 .62000(13) .2980(2) .0016(2) .0467(5) Uani d . 1 . C
C13 .68808(13) .2182(2) .0425(2) .0454(5) Uani d . 1 . C
C14 .66631(15) .1147(2) -.0047(3) .0539(6) Uani d . 1 . C
C15 .5820(2) .0924(2) -.0830(3) .0598(7) Uani d . 1 . C
C16 .4202(2) .1429(2) -.2048(4) .0733(8) Uani d . 1 . C
C17 .3524(2) .2317(2) -.2350(3) .0791(8) Uani d . 1 . C
C18 .3721(2) .3295(2) -.1994(3) .0802(8) Uani d . 1 . C
C19 .4661(2) .3638(2) -.1267(4) .0712(8) Uani d . 1 . C
C20 .53273(13) .2751(2) -.0802(2) .0474(5) Uani d . 1 . C
C21 .51362(14) .1718(2) -.1200(2) .0503(6) Uani d . 1 . C
H2 .7456(14) .0831(15) .307(2) .071(7) Uiso d . 1 . H
H3 .8490(14) -.0502(16) .400(2) .082(8) Uiso d . 1 . H
H4 1.0169(16) -.0601(19) .327(2) .108(9) Uiso d . 1 . H
H5 1.1502(13) .0080(16) .184(2) .076(7) Uiso d . 1 . H
H6 1.2191(15) .1373(16) .006(2) .096(8) Uiso d . 1 . H
H7 1.1087(13) .2676(15) -.099(2) .071(7) Uiso d . 1 . H
H8 .9469(12) .2818(14) -.022(2) .061(6) Uiso d . 1 . H
H14 .7117(12) .0624(14) .0150(19) .055(6) Uiso d . 1 . H
H15 .5639(11) .0194(14) -.107(2) .052(6) Uiso d . 1 . H
H16A .3867(15) .0905(19) -.151(3) .100(10) Uiso d . 1 . H
H16B .4361(18) .113(2) -.296(3) .127(13) Uiso d . 1 . H
H17 .2941(13) .2149(16) -.285(2) .066(7) Uiso d . 1 . H
H18 .3231(14) .3833(17) -.221(2) .092(8) Uiso d . 1 . H
H19A .5054(18) .414(2) -.192(3) .139(12) Uiso d . 1 . H
H19B .4499(16) .413(2) -.042(3) .116(10) Uiso d . 1 . H
H1O2 .7046(18) .4057(19) .085(3) .120(9) Uiso d . 1 . H

loop_
_atom_type_symbol
_atom_type_description
_atom_type_scat_dispersion_real
_atom_type_scat_dispersion_imag
_atom_type_scat_source
C C 0.0033 0.0016 'International Tables Vol C Tables 4.2.6.8 and 6.1.1.4'
H H 0.0000 0.0000 'International Tables Vol C Tables 4.2.6.8 and 6.1.1.4'
O O 0.0106 0.0060 'International Tables Vol C Tables 4.2.6.8 and 6.1.1.4'

loop_
_geom_angle_atom_site_label_1
_geom_angle_atom_site_label_2
_geom_angle_atom_site_label_3
_geom_angle
C2 C1 C9 120.1(2)
C2 C1 C11 119.3(2)
C9 C1 C11 120.6(2)
C1 C2 C3 121.3(2)
C4 C3 C2 119.7(3)
C3 C4 C10 120.4(2)
C6 C5 C10 120.5(2)
C5 C6 C7 120.5(2)
C8 C7 C6 121.0(3)
C7 C8 C9 120.1(2)
C10 C9 C8 118.7(2)
C10 C9 C1 118.1(2)
C8 C9 C1 123.2(2)
C4 C10 C9 120.3(2)
C4 C10 C5 120.4(2)
C9 C10 C5 119.3(2)
O1 C11 C13 121.1(2)
O1 C11 C1 119.3(2)
C13 C11 C1 119.6(2)
O2 C12 C20 117.5(2)
O2 C12 C13 121.0(2)
C20 C12 C13 121.5(2)
C14 C13 C12 117.2(2)
C14 C13 C11 122.1(2)
C12 C13 C11 120.7(2)
C15 C14 C13 121.3(2)
C14 C15 C21 121.1(2)
C17 C16 C21 114.8(2)
C18 C17 C16 123.8(3)
C17 C18 C19 123.8(3)
C18 C19 C20 114.1(2)
C21 C20 C12 118.9(2)
C21 C20 C19 122.1(2)
C12 C20 C19 119.0(2)
C20 C21 C15 120.0(2)
C20 C21 C16 120.9(2)
C15 C21 C16 119.2(2)

loop_
_geom_bond_atom_site_label_1
_geom_bond_atom_site_label_2
_geom_bond_site_symmetry_2
_geom_bond_distance
_geom_bond_publ_flag
O1 C11 . 1.237(2) ?
O2 C12 . 1.347(2) yes
C1 C2 . 1.373(3) ?
C1 C9 . 1.423(2) ?
C1 C11 . 1.504(3) ?
C2 C3 . 1.410(3) ?
C3 C4 . 1.368(3) ?
C4 C10 . 1.411(3) ?
C5 C6 . 1.351(3) ?
C5 C10 . 1.424(3) ?
C6 C7 . 1.404(3) ?
C7 C8 . 1.371(3) ?
C8 C9 . 1.419(3) ?
C9 C10 . 1.418(3) ?
C11 C13 . 1.460(2) ?
C12 C20 . 1.408(2) ?
C12 C13 . 1.409(2) yes
C13 C14 . 1.407(3) yes
C14 C15 . 1.358(3) yes
C15 C21 . 1.399(3) yes
C16 C17 . 1.470(4) yes
C16 C21 . 1.507(3) yes
C17 C18 . 1.306(3) yes
C18 C19 . 1.481(3) yes
C19 C20 . 1.493(3) yes
C20 C21 . 1.380(2) yes

loop_
_geom_hbond_atom_site_label_D
_geom_hbond_atom_site_label_H
_geom_hbond_atom_site_label_A
_geom_hbond_site_symmetry_A
_geom_hbond_distance_DH
_geom_hbond_distance_HA
_geom_hbond_distance_DA
_geom_hbond_angle_DHA
_geom_hbond_publ_flag
O2 H1O2 O1 1_555 1.00(2) 1.68(2) 2.560(2) 144(2) yes
C2 H2 O2 4_555 0.96(2) 2.57(2) 3.397(3) 144.0(10) yes

loop_
_geom_torsion_atom_site_label_1
_geom_torsion_atom_site_label_2
_geom_torsion_atom_site_label_3
_geom_torsion_atom_site_label_4
_geom_torsion
_geom_torsion_publ_flag
C9 C1 C2 C3 2.0(3) ?
C11 C1 C2 C3 -175.3(2) ?
C1 C2 C3 C4 -2.0(4) ?
C2 C3 C4 C10 0.5(4) ?
C10 C5 C6 C7 0.1(4) ?
C5 C6 C7 C8 0.2(4) ?
C6 C7 C8 C9 0.0(3) ?
C7 C8 C9 C10 -0.5(3) ?
C7 C8 C9 C1 -178.4(2) ?
C2 C1 C9 C10 -0.6(3) ?
C11 C1 C9 C10 176.6(2) ?
C2 C1 C9 C8 177.3(2) ?
C11 C1 C9 C8 -5.5(3) ?
C3 C4 C10 C9 0.8(3) ?
C3 C4 C10 C5 -178.8(2) ?
C8 C9 C10 C4 -178.8(2) ?
C1 C9 C10 C4 -0.8(3) ?
C8 C9 C10 C5 0.8(3) ?
C1 C9 C10 C5 178.8(2) ?
C6 C5 C10 C4 179.0(2) ?
C6 C5 C10 C9 -0.6(3) ?
C2 C1 C11 O1 117.9(2) ?
C9 C1 C11 O1 -59.4(3) ?
C2 C1 C11 C13 -61.6(3) ?
C9 C1 C11 C13 121.1(2) ?
O2 C12 C13 C14 -179.0(2) ?
C20 C12 C13 C14 1.4(3) ?
O2 C12 C13 C11 -1.7(3) ?
C20 C12 C13 C11 178.7(2) ?
O1 C11 C13 C14 174.2(2) ?
C1 C11 C13 C14 -6.2(3) ?
O1 C11 C13 C12 -3.0(3) ?
C1 C11 C13 C12 176.5(2) ?
C12 C13 C14 C15 -1.7(3) ?
C11 C13 C14 C15 -179.0(2) ?
C13 C14 C15 C21 0.1(3) ?
C21 C16 C17 C18 3.5(5) yes
C16 C17 C18 C19 1.3(5) yes
C17 C18 C19 C20 -7.0(5) yes
O2 C12 C20 C21 -179.2(2) ?
C13 C12 C20 C21 0.4(3) ?
O2 C12 C20 C19 3.4(3) ?
C13 C12 C20 C19 -177.0(2) ?
C18 C19 C20 C21 8.2(4) yes
C18 C19 C20 C12 -174.5(2) ?
C12 C20 C21 C15 -2.0(3) ?
C19 C20 C21 C15 175.3(2) ?
C12 C20 C21 C16 178.7(2) ?
C19 C20 C21 C16 -3.9(4) yes
C14 C15 C21 C20 1.8(3) ?
C14 C15 C21 C16 -179.0(3) ?
C17 C16 C21 C20 -2.0(4) yes
C17 C16 C21 C15 178.7(3) ?

loop_
_cod_related_entry_id
_cod_related_entry_database
_cod_related_entry_code
1 ChemSpider 21137071
